data_4085205
loop_
_publ_author_name
'Matson, Ellen M.'
'Espinosa Martinez, Gabriel'
'Ibrahim, Abdulrahman D.'
'Jackson, Bailey J.'
'Bertke, Jeffrey A.'
'Fout, Alison R.'

_publ_contact_author
; 
Alison R. Fout 
University of Illinois 
A406 CLSL, Box 54-6 
600 South Mathews Avenue 
Urbana, Illinois  61801 
USA 
;
_publ_section_title
;
 Nickel(II) Pincer Carbene Complexes: Oxidative Addition of an Aryl C--H
 Bond to Form a Ni(II) Hydride
;
_journal_issue 2
_journal_name_full Organometallics
_journal_page_first 399
_journal_paper_doi 10.1021/om5007177
_journal_volume 34
_journal_year 2015
_chemical_formula_moiety 'C44 H46 N4 Ni'
_chemical_formula_sum 'C51 H61 N4 Ni O'
_chemical_formula_weight 804.74
_chemical_name_systematic
; 
? 
;
_space_group_crystal_system trigonal
_space_group_IT_number 148
_space_group_name_Hall '-R 3'
_space_group_name_H-M_alt 'R -3 :H'
_symmetry_space_group_name_Hall '-R 3'
_symmetry_space_group_name_H-M 'R -3 :H'
_atom_sites_solution_hydrogens mixed
_audit_creation_method SHELXL-2014
_audit_update_record
; 
? 
;
_cell_angle_alpha 90
_cell_angle_beta 90
_cell_angle_gamma 120
_cell_formula_units_Z 18
_cell_length_a 21.7945(18)
_cell_length_b 21.7945(18)
_cell_length_c 41.104(4)
_cell_measurement_reflns_used 8777
_cell_measurement_temperature 100(2)
_cell_measurement_theta_max 22.52
_cell_measurement_theta_min 2.37
_cell_volume 16909(3)
_computing_cell_refinement 'SAINT V8.34A (Bruker, 2005)'
_computing_data_collection 'APEX2 V2013.10-0 (Bruker, 2013)'
_computing_data_reduction
; 
SAINT V8.34A, XPREP v2013/3, SADABS V2012/1, TWINABS V2012/1 
(Bruker, 2012 & 2013) 
;
_computing_molecular_graphics
; 
SHELXTL v2013-4 (Bruker, 2013), CrystalMaker v2.7.3 (CrystalMaker, 1994) 
;
_computing_publication_material 'XCIF V2013-1 (Bruker, 2013)'
_computing_structure_refinement 'SHELX-2013-4 (Sheldrick, 2013)'
_computing_structure_solution 'SHELX-2013-4 (Sheldrick, 2013)'
_diffrn_ambient_temperature 100(2)
_diffrn_measured_fraction_theta_full 0.986
_diffrn_measured_fraction_theta_max 0.985
_diffrn_measurement_device 'Bruker D8 Venture/Photon 100'
_diffrn_measurement_method 'profile data from \f and \w scans'
_diffrn_radiation_monochromator 'multilayer mirrors'
_diffrn_radiation_source 'microfocus sealed tube'
_diffrn_radiation_type MoK\a
_diffrn_radiation_wavelength 0.71073
_diffrn_radiation_wavelength_id cd40jsa-sr
_diffrn_reflns_av_R_equivalents 0.1611
_diffrn_reflns_av_unetI/netI 0.0853
_diffrn_reflns_Laue_measured_fraction_full 0.986
_diffrn_reflns_Laue_measured_fraction_max 0.985
_diffrn_reflns_limit_h_max 26
_diffrn_reflns_limit_h_min -26
_diffrn_reflns_limit_k_max 26
_diffrn_reflns_limit_k_min -26
_diffrn_reflns_limit_l_max 49
_diffrn_reflns_limit_l_min -49
_diffrn_reflns_number 71783
_diffrn_reflns_point_group_measured_fraction_full 0.986
_diffrn_reflns_point_group_measured_fraction_max 0.985
_diffrn_reflns_theta_full 25.242
_diffrn_reflns_theta_max 25.431
_diffrn_reflns_theta_min 2.214
_exptl_absorpt_coefficient_mu 0.565
_exptl_absorpt_correction_T_max 0.97623
_exptl_absorpt_correction_T_min 0.90984
_exptl_absorpt_correction_type integration
_exptl_absorpt_process_details 'SHELXTL/XPREP V2013/3 (Bruker, 2013)'
_exptl_crystal_colour pink
_exptl_crystal_density_diffrn 1.423
_exptl_crystal_density_method 'not measured'
_exptl_crystal_description plate
_exptl_crystal_F_000 7758
_exptl_crystal_id cd40jsa-sr
_exptl_crystal_preparation
; 
The data crystal was mounted using oil (Parantone-N, Exxon) to a 
0.3 mm cryo-loop (Hampton Research) 
with the (4, -4, 1) scattering 
planes roughly normal to the spindle axis. 
;
_exptl_crystal_size_max 0.298
_exptl_crystal_size_mid 0.132
_exptl_crystal_size_min 0.052
_platon_squeeze_details
; 
There were a total of 63 electrons squeezed out per asymmetric 
unit.  This corresponds to a single THF molecule and a half 
hexane in each asymmetric unit. 
;
_refine_diff_density_max 0.579
_refine_diff_density_min -0.254
_refine_diff_density_rms 0.061
_refine_ls_extinction_method none
_refine_ls_goodness_of_fit_ref 1.070
_refine_ls_hydrogen_treatment mixed
_refine_ls_matrix_type full
_refine_ls_number_parameters 571
_refine_ls_number_reflns 6851
_refine_ls_number_restraints 317
_refine_ls_restrained_S_all 1.055
_refine_ls_R_factor_all 0.1170
_refine_ls_R_factor_gt 0.0643
_refine_ls_shift/su_max 0.001
_refine_ls_shift/su_mean 0.000
_refine_ls_structure_factor_coef Fsqd
_refine_ls_weighting_details 'w=1/[\s^2^(Fo^2^)+(0.0604P)^2^+10.8816P] where P=(Fo^2^+2Fc^2^)/3'
_refine_ls_weighting_scheme calc
_refine_ls_wR_factor_gt 0.1231
_refine_ls_wR_factor_ref 0.1398
_reflns_Friedel_coverage 0.000
_reflns_number_gt 4547
_reflns_number_total 6851
_reflns_threshold_expression 'I > 2\s(I)'
_cod_data_source_file om5007177_si_002.cif
_cod_data_source_block cd40jsa-sr_4
_cod_depositor_comments 'Adding full bibliography for 4085202--4085205.cif.'
_cod_original_cell_volume 16908(3)
_cod_database_code 4085205
_shelx_space_group_comment
; 
The symmetry employed for this shelxl refinement is uniquely defined 
by the following loop, which should always be used as a source of 
symmetry information in preference to the above space-group names. 
They are only intended as comments. 
;
_shelx_estimated_absorpt_t_min 0.850
_shelx_estimated_absorpt_t_max 0.971
_shelxl_version_number 2014-3

loop_
_space_group_symop_operation_xyz
'x, y, z'
'-y, x-y, z'
'-x+y, -x, z'
'x+2/3, y+1/3, z+1/3'
'-y+2/3, x-y+1/3, z+1/3'
'-x+y+2/3, -x+1/3, z+1/3'
'x+1/3, y+2/3, z+2/3'
'-y+1/3, x-y+2/3, z+2/3'
'-x+y+1/3, -x+2/3, z+2/3'
'-x, -y, -z'
'y, -x+y, -z'
'x-y, x, -z'
'-x+2/3, -y+1/3, -z+1/3'
'y+2/3, -x+y+1/3, -z+1/3'
'x-y+2/3, x+1/3, -z+1/3'
'-x+1/3, -y+2/3, -z+2/3'
'y+1/3, -x+y+2/3, -z+2/3'
'x-y+1/3, x+2/3, -z+2/3'

loop_
_atom_site_label
_atom_site_type_symbol
_atom_site_fract_x
_atom_site_fract_y
_atom_site_fract_z
_atom_site_U_iso_or_equiv
_atom_site_adp_type
_atom_site_occupancy
_atom_site_site_symmetry_order
_atom_site_calc_flag
_atom_site_refinement_flags_posn
_atom_site_refinement_flags_adp
_atom_site_refinement_flags_occupancy
_atom_site_disorder_assembly
_atom_site_disorder_group
Ni1 Ni 0.61166(2) 0.01699(2) 0.11893(2) 0.02823(16) Uani 1 1 d . . . . .
H1 H 0.6857(18) 0.0852(17) 0.1211(8) 0.042 Uiso 1 1 d . U . . .
N1 N 0.61572(15) 0.02367(14) 0.19325(7) 0.0260(6) Uani 1 1 d . . . . .
N2 N 0.51476(14) -0.04559(15) 0.16967(7) 0.0292(7) Uani 1 1 d . . . . .
N3 N 0.54340(14) -0.04156(15) 0.06043(7) 0.0287(7) Uani 1 1 d . . . . .
N4 N 0.64991(15) 0.03856(15) 0.04617(7) 0.0316(7) Uani 1 1 d . . . . .
C1 C 0.60851(19) 0.00971(18) 0.07306(9) 0.0301(8) Uani 1 1 d . . . . .
C2 C 0.61286(19) 0.00727(18) 0.01751(9) 0.0297(8) Uani 1 1 d . . . . .
C3 C 0.63301(19) 0.0211(2) -0.01448(9) 0.0347(9) Uani 1 1 d . . . . .
H3 H 0.6796 0.0566 -0.0204 0.042 Uiso 1 1 calc R U . . .
C4 C 0.5834(2) -0.0184(2) -0.03762(10) 0.0374(9) Uani 1 1 d . . . . .
H4 H 0.5954 -0.0099 -0.0600 0.045 Uiso 1 1 calc R U . . .
C5 C 0.5152(2) -0.07091(19) -0.02848(9) 0.0348(9) Uani 1 1 d . . . . .
H5 H 0.4819 -0.0978 -0.0449 0.042 Uiso 1 1 calc R U . . .
C6 C 0.49512(19) -0.08473(19) 0.00340(9) 0.0312(9) Uani 1 1 d . . . . .
H6 H 0.4488 -0.1207 0.0093 0.037 Uiso 1 1 calc R U . . .
C7 C 0.54495(18) -0.04422(18) 0.02679(9) 0.0303(9) Uani 1 1 d . . . . .
C8 C 0.48969(17) -0.07776(18) 0.08392(9) 0.0280(8) Uani 1 1 d D . . . .
C9 C 0.4175(2) -0.1235(3) 0.07998(13) 0.0395(15) Uani 0.805(10) 1 d D U P A 1
H9 H 0.3975 -0.1381 0.0589 0.047 Uiso 0.805(10) 1 calc R U P A 1
C10 C 0.3753(3) -0.1473(3) 0.10742(12) 0.0475(17) Uani 0.805(10) 1 d D U P A 1
H10 H 0.3264 -0.1807 0.1049 0.057 Uiso 0.805(10) 1 calc R U P A 1
C11 C 0.4015(2) -0.1244(3) 0.13838(14) 0.0415(15) Uani 0.805(10) 1 d D U P A 1
H11 H 0.3710 -0.1391 0.1568 0.050 Uiso 0.805(10) 1 calc R U P A 1
C9B C 0.4335(11) -0.1459(8) 0.0805(5) 0.045(4) Uani 0.195(10) 1 d D U P A 2
H9B H 0.4219 -0.1693 0.0600 0.054 Uiso 0.195(10) 1 calc R U P A 2
C10B C 0.3947(11) -0.1787(11) 0.1082(4) 0.049(4) Uani 0.195(10) 1 d D U P A 2
H10B H 0.3526 -0.2234 0.1064 0.059 Uiso 0.195(10) 1 calc R U P A 2
C11B C 0.4166(11) -0.1474(8) 0.1385(5) 0.050(4) Uani 0.195(10) 1 d D U P A 2
H11B H 0.3920 -0.1728 0.1574 0.060 Uiso 0.195(10) 1 calc R U P A 2
C12 C 0.47417(18) -0.07893(18) 0.14154(9) 0.0313(9) Uani 1 1 d D . . . .
C13 C 0.51681(19) -0.0543(2) 0.11440(9) 0.0406(10) Uani 1 1 d . . . . .
C14 C 0.49983(18) -0.05074(18) 0.20256(9) 0.0321(9) Uani 1 1 d . . . . .
C15 C 0.4376(2) -0.0869(2) 0.22074(10) 0.0400(10) Uani 1 1 d . . . . .
H15 H 0.3931 -0.1162 0.2106 0.048 Uiso 1 1 calc R U . . .
C16 C 0.4432(2) -0.0782(2) 0.25390(10) 0.0434(10) Uani 1 1 d . . . . .
H16 H 0.4015 -0.1022 0.2668 0.052 Uiso 1 1 calc R U . . .
C17 C 0.5081(2) -0.0353(2) 0.26938(10) 0.0404(10) Uani 1 1 d . . . . .
H17 H 0.5099 -0.0312 0.2924 0.048 Uiso 1 1 calc R U . . .
C18 C 0.5701(2) 0.00131(19) 0.25138(9) 0.0333(9) Uani 1 1 d . . . . .
H18 H 0.6145 0.0307 0.2616 0.040 Uiso 1 1 calc R U . . .
C19 C 0.56438(19) -0.00683(18) 0.21810(9) 0.0309(9) Uani 1 1 d . . . . .
C20 C 0.58614(18) 0.00199(17) 0.16355(9) 0.0280(8) Uani 1 1 d . . . . .
C21 C 0.72404(19) 0.09229(19) 0.04513(9) 0.0324(9) Uani 1 1 d . . . . .
C22 C 0.77338(19) 0.0695(2) 0.04465(9) 0.0353(9) Uani 1 1 d D . . . .
C23 C 0.8444(2) 0.1223(2) 0.04228(9) 0.0431(10) Uani 1 1 d . . . . .
H23 H 0.8799 0.1091 0.0424 0.052 Uiso 1 1 calc R U . . .
C24 C 0.8645(2) 0.1930(2) 0.03972(10) 0.0449(11) Uani 1 1 d . . . . .
H24 H 0.9133 0.2279 0.0384 0.054 Uiso 1 1 calc R U . . .
C25 C 0.8143(2) 0.2123(2) 0.03915(10) 0.0421(10) Uani 1 1 d . . . . .
H25 H 0.8284 0.2610 0.0371 0.051 Uiso 1 1 calc R U . . .
C26 C 0.7425(2) 0.1625(2) 0.04154(9) 0.0381(9) Uani 1 1 d D . . . .
C27 C 0.7529(4) -0.0076(2) 0.04768(18) 0.0370(16) Uani 0.82(2) 1 d D U P B 1
H27 H 0.7029 -0.0364 0.0398 0.044 Uiso 0.82(2) 1 calc R U P B 1
C28 C 0.7980(4) -0.0286(4) 0.0270(3) 0.057(2) Uani 0.82(2) 1 d D U P B 1
H28A H 0.8036 -0.0086 0.0051 0.086 Uiso 0.82(2) 1 calc R U P B 1
H28B H 0.7746 -0.0803 0.0255 0.086 Uiso 0.82(2) 1 calc R U P B 1
H28C H 0.8447 -0.0101 0.0370 0.086 Uiso 0.82(2) 1 calc R U P B 1
C29 C 0.7537(6) -0.0278(4) 0.08349(17) 0.0426(19) Uani 0.82(2) 1 d D U P B 1
H29A H 0.8020 -0.0006 0.0920 0.064 Uiso 0.82(2) 1 calc R U P B 1
H29B H 0.7374 -0.0785 0.0850 0.064 Uiso 0.82(2) 1 calc R U P B 1
H29C H 0.7222 -0.0171 0.0962 0.064 Uiso 0.82(2) 1 calc R U P B 1
C27B C 0.7477(16) -0.0090(6) 0.0458(7) 0.041(5) Uani 0.18(2) 1 d D U P B 2
H27B H 0.6949 -0.0382 0.0471 0.049 Uiso 0.18(2) 1 calc R U P B 2
C28B C 0.777(2) -0.023(2) 0.0143(8) 0.057(7) Uani 0.18(2) 1 d D U P B 2
H28D H 0.7722 0.0045 -0.0035 0.086 Uiso 0.18(2) 1 calc R U P B 2
H28E H 0.7499 -0.0734 0.0091 0.086 Uiso 0.18(2) 1 calc R U P B 2
H28F H 0.8268 -0.0083 0.0173 0.086 Uiso 0.18(2) 1 calc R U P B 2
C29B C 0.784(2) -0.0172(18) 0.0762(8) 0.042(6) Uani 0.18(2) 1 d D U P B 2
H29D H 0.8353 0.0060 0.0725 0.063 Uiso 0.18(2) 1 calc R U P B 2
H29E H 0.7656 -0.0677 0.0806 0.063 Uiso 0.18(2) 1 calc R U P B 2
H29F H 0.7747 0.0047 0.0949 0.063 Uiso 0.18(2) 1 calc R U P B 2
C30 C 0.6866(6) 0.1844(8) 0.0427(5) 0.048(3) Uani 0.66(5) 1 d D U P C 1
H30 H 0.6400 0.1406 0.0386 0.058 Uiso 0.66(5) 1 calc R U P C 1
C31 C 0.6805(10) 0.2130(10) 0.0759(5) 0.070(3) Uani 0.66(5) 1 d D U P C 1
H31A H 0.6684 0.1765 0.0926 0.105 Uiso 0.66(5) 1 calc R U P C 1
H31B H 0.6434 0.2259 0.0750 0.105 Uiso 0.66(5) 1 calc R U P C 1
H31C H 0.7259 0.2550 0.0814 0.105 Uiso 0.66(5) 1 calc R U P C 1
C32 C 0.6962(10) 0.2366(9) 0.0159(6) 0.063(4) Uani 0.66(5) 1 d D U P C 1
H32A H 0.6958 0.2159 -0.0053 0.095 Uiso 0.66(5) 1 calc R U P C 1
H32B H 0.7416 0.2805 0.0189 0.095 Uiso 0.66(5) 1 calc R U P C 1
H32C H 0.6575 0.2472 0.0169 0.095 Uiso 0.66(5) 1 calc R U P C 1
C30B C 0.6901(13) 0.1879(16) 0.0357(7) 0.048(4) Uani 0.34(5) 1 d D U P C 2
H30B H 0.6415 0.1457 0.0336 0.058 Uiso 0.34(5) 1 calc R U P C 2
C31B C 0.6930(17) 0.2290(17) 0.0666(7) 0.057(5) Uani 0.34(5) 1 d D U P C 2
H31D H 0.6926 0.2022 0.0858 0.086 Uiso 0.34(5) 1 calc R U P C 2
H31E H 0.6518 0.2356 0.0672 0.086 Uiso 0.34(5) 1 calc R U P C 2
H31F H 0.7365 0.2753 0.0665 0.086 Uiso 0.34(5) 1 calc R U P C 2
C32B C 0.7056(18) 0.2341(17) 0.0056(8) 0.047(5) Uani 0.34(5) 1 d D U P C 2
H32D H 0.7073 0.2084 -0.0136 0.070 Uiso 0.34(5) 1 calc R U P C 2
H32E H 0.7513 0.2778 0.0082 0.070 Uiso 0.34(5) 1 calc R U P C 2
H32F H 0.6681 0.2461 0.0028 0.070 Uiso 0.34(5) 1 calc R U P C 2
C33 C 0.68780(18) 0.07863(18) 0.19893(8) 0.0284(8) Uani 1 1 d . . . . .
C34 C 0.74045(18) 0.06033(19) 0.20280(8) 0.0286(8) Uani 1 1 d . . . . .
C35 C 0.80862(19) 0.1158(2) 0.20733(8) 0.0342(9) Uani 1 1 d . . . . .
H35 H 0.8459 0.1056 0.2101 0.041 Uiso 1 1 calc R U . . .
C36 C 0.8243(2) 0.1849(2) 0.20797(9) 0.0380(10) Uani 1 1 d . . . . .
H36 H 0.8720 0.2218 0.2108 0.046 Uiso 1 1 calc R U . . .
C37 C 0.7712(2) 0.2009(2) 0.20456(9) 0.0396(10) Uani 1 1 d . . . . .
H37 H 0.7824 0.2489 0.2053 0.047 Uiso 1 1 calc R U . . .
C38 C 0.70112(19) 0.14763(19) 0.19998(9) 0.0353(9) Uani 1 1 d D . . . .
C39 C 0.72412(19) -0.01592(19) 0.20105(9) 0.0332(9) Uani 1 1 d . . . . .
H39 H 0.6757 -0.0470 0.2102 0.040 Uiso 1 1 calc R U . . .
C40 C 0.7246(2) -0.0379(2) 0.16574(9) 0.0400(10) Uani 1 1 d . . . . .
H40A H 0.6879 -0.0345 0.1534 0.060 Uiso 1 1 calc R U . . .
H40B H 0.7150 -0.0869 0.1652 0.060 Uiso 1 1 calc R U . . .
H40C H 0.7711 -0.0065 0.1560 0.060 Uiso 1 1 calc R U . . .
C41 C 0.7763(2) -0.0293(2) 0.22014(10) 0.0483(11) Uani 1 1 d . . . . .
H41A H 0.8226 -0.0055 0.2093 0.072 Uiso 1 1 calc R U . . .
H41B H 0.7588 -0.0804 0.2211 0.072 Uiso 1 1 calc R U . . .
H41C H 0.7811 -0.0107 0.2423 0.072 Uiso 1 1 calc R U . . .
C42 C 0.6431(3) 0.1666(4) 0.1975(2) 0.053(2) Uani 0.88(2) 1 d D U P D 1
H42 H 0.5964 0.1216 0.1973 0.063 Uiso 0.88(2) 1 calc R U P D 1
C43 C 0.6446(5) 0.2107(4) 0.2266(3) 0.072(2) Uani 0.88(2) 1 d D U P D 1
H43A H 0.6439 0.1864 0.2468 0.108 Uiso 0.88(2) 1 calc R U P D 1
H43B H 0.6030 0.2168 0.2259 0.108 Uiso 0.88(2) 1 calc R U P D 1
H43C H 0.6877 0.2572 0.2258 0.108 Uiso 0.88(2) 1 calc R U P D 1
C44 C 0.6514(6) 0.2056(6) 0.1652(2) 0.076(2) Uani 0.88(2) 1 d D U P D 1
H44A H 0.6972 0.2497 0.1648 0.114 Uiso 0.88(2) 1 calc R U P D 1
H44B H 0.6132 0.2166 0.1630 0.114 Uiso 0.88(2) 1 calc R U P D 1
H44C H 0.6492 0.1753 0.1470 0.114 Uiso 0.88(2) 1 calc R U P D 1
C42B C 0.653(2) 0.174(3) 0.1875(14) 0.059(6) Uani 0.12(2) 1 d D U P D 2
H42B H 0.6110 0.1317 0.1780 0.071 Uiso 0.12(2) 1 calc R U P D 2
C43B C 0.624(3) 0.199(3) 0.2151(16) 0.074(9) Uani 0.12(2) 1 d D U P D 2
H43D H 0.5935 0.1586 0.2291 0.111 Uiso 0.12(2) 1 calc R U P D 2
H43E H 0.5961 0.2189 0.2060 0.111 Uiso 0.12(2) 1 calc R U P D 2
H43F H 0.6633 0.2351 0.2279 0.111 Uiso 0.12(2) 1 calc R U P D 2
C44B C 0.683(3) 0.229(3) 0.1598(11) 0.062(7) Uani 0.12(2) 1 d D U P D 2
H44D H 0.6441 0.2330 0.1497 0.093 Uiso 0.12(2) 1 calc R U P D 2
H44E H 0.7057 0.2146 0.1435 0.093 Uiso 0.12(2) 1 calc R U P D 2
H44F H 0.7177 0.2756 0.1688 0.093 Uiso 0.12(2) 1 calc R U P D 2

loop_
_atom_site_aniso_label
_atom_site_aniso_U_11
_atom_site_aniso_U_22
_atom_site_aniso_U_33
_atom_site_aniso_U_23
_atom_site_aniso_U_13
_atom_site_aniso_U_12
Ni1 0.0194(3) 0.0236(3) 0.0356(3) 0.0001(2) -0.0028(2) 0.0062(2)
N1 0.0253(16) 0.0211(16) 0.0312(17) -0.0004(13) 0.0000(14) 0.0111(14)
N2 0.0191(16) 0.0272(16) 0.0359(18) 0.0004(13) 0.0015(13) 0.0075(13)
N3 0.0205(16) 0.0261(17) 0.0304(17) -0.0001(13) -0.0034(13) 0.0049(14)
N4 0.0227(16) 0.0284(17) 0.0342(18) -0.0021(14) -0.0045(14) 0.0056(14)
C1 0.025(2) 0.023(2) 0.040(2) -0.0007(17) -0.0043(18) 0.0105(17)
C2 0.025(2) 0.029(2) 0.035(2) -0.0022(17) -0.0046(17) 0.0130(17)
C3 0.026(2) 0.035(2) 0.040(2) -0.0017(18) 0.0033(17) 0.0121(18)
C4 0.032(2) 0.036(2) 0.043(2) -0.0045(19) -0.0012(18) 0.0167(19)
C5 0.033(2) 0.034(2) 0.039(2) -0.0131(18) -0.0076(18) 0.0182(19)
C6 0.0224(19) 0.028(2) 0.043(2) -0.0076(17) -0.0072(17) 0.0127(17)
C7 0.024(2) 0.027(2) 0.042(2) -0.0008(17) -0.0031(17) 0.0144(17)
C8 0.0192(19) 0.0243(19) 0.038(2) -0.0011(16) -0.0032(16) 0.0088(16)
C9 0.015(2) 0.052(3) 0.044(3) -0.010(2) -0.006(2) 0.011(2)
C10 0.014(2) 0.058(3) 0.050(3) -0.016(3) -0.002(2) 0.003(2)
C11 0.020(3) 0.051(3) 0.047(3) -0.007(2) 0.004(2) 0.013(2)
C9B 0.020(6) 0.056(6) 0.048(6) -0.010(6) -0.002(5) 0.010(5)
C10B 0.021(5) 0.058(5) 0.052(5) -0.008(5) -0.003(5) 0.008(5)
C11B 0.022(6) 0.060(6) 0.051(6) -0.006(6) 0.004(6) 0.009(6)
C12 0.023(2) 0.024(2) 0.043(2) -0.0008(17) -0.0033(17) 0.0081(17)
C13 0.023(2) 0.040(2) 0.040(2) -0.0031(19) -0.0005(18) 0.0023(18)
C14 0.026(2) 0.027(2) 0.041(2) -0.0005(17) 0.0013(17) 0.0112(18)
C15 0.029(2) 0.037(2) 0.051(3) 0.005(2) 0.0070(19) 0.0150(19)
C16 0.038(3) 0.042(3) 0.050(3) 0.005(2) 0.012(2) 0.020(2)
C17 0.046(3) 0.044(2) 0.041(2) 0.0042(19) 0.004(2) 0.029(2)
C18 0.030(2) 0.033(2) 0.042(2) -0.0022(18) -0.0019(18) 0.0202(18)
C19 0.032(2) 0.026(2) 0.041(2) 0.0033(17) 0.0028(18) 0.0189(18)
C20 0.027(2) 0.0206(19) 0.036(2) -0.0007(16) -0.0006(16) 0.0121(17)
C21 0.025(2) 0.029(2) 0.030(2) -0.0019(16) -0.0055(16) 0.0031(17)
C22 0.028(2) 0.039(2) 0.028(2) -0.0054(17) -0.0022(16) 0.0076(19)
C23 0.026(2) 0.054(3) 0.040(2) 0.000(2) 0.0030(18) 0.014(2)
C24 0.028(2) 0.037(3) 0.047(3) 0.0039(19) 0.0040(19) -0.001(2)
C25 0.035(2) 0.029(2) 0.047(3) 0.0046(19) -0.0040(19) 0.005(2)
C26 0.032(2) 0.032(2) 0.043(2) 0.0014(18) -0.0071(18) 0.0109(19)
C27 0.025(3) 0.035(3) 0.047(3) -0.010(2) -0.007(2) 0.012(2)
C28 0.052(4) 0.054(4) 0.065(5) -0.025(4) -0.005(3) 0.026(3)
C29 0.043(5) 0.030(3) 0.053(4) 0.000(3) -0.007(3) 0.016(3)
C27B 0.033(7) 0.037(7) 0.051(7) -0.012(7) -0.002(7) 0.017(7)
C28B 0.050(11) 0.048(10) 0.064(11) -0.025(10) -0.006(10) 0.017(9)
C29B 0.043(11) 0.025(9) 0.052(10) -0.004(8) 0.012(10) 0.013(9)
C30 0.037(4) 0.035(3) 0.063(6) 0.007(4) -0.010(4) 0.012(3)
C31 0.060(6) 0.081(7) 0.081(7) 0.027(6) 0.015(5) 0.045(5)
C32 0.056(6) 0.059(5) 0.071(8) 0.008(6) -0.007(6) 0.026(4)
C30B 0.039(5) 0.043(5) 0.054(7) 0.001(5) -0.001(5) 0.015(4)
C31B 0.052(8) 0.066(9) 0.062(10) 0.020(8) 0.015(7) 0.036(7)
C32B 0.047(8) 0.047(7) 0.053(9) 0.011(7) -0.015(8) 0.028(6)
C33 0.024(2) 0.025(2) 0.030(2) -0.0028(15) -0.0023(15) 0.0070(17)
C34 0.029(2) 0.034(2) 0.0218(18) -0.0018(16) 0.0001(16) 0.0149(18)
C35 0.027(2) 0.044(2) 0.032(2) -0.0012(18) -0.0013(16) 0.017(2)
C36 0.028(2) 0.037(2) 0.036(2) -0.0084(18) -0.0042(17) 0.0062(19)
C37 0.036(2) 0.028(2) 0.050(3) -0.0093(18) -0.0047(19) 0.0121(19)
C38 0.027(2) 0.027(2) 0.049(2) -0.0030(17) -0.0016(17) 0.0118(18)
C39 0.026(2) 0.034(2) 0.038(2) 0.0044(17) 0.0020(17) 0.0144(18)
C40 0.037(2) 0.028(2) 0.051(3) -0.0082(18) 0.0010(19) 0.0133(19)
C41 0.052(3) 0.061(3) 0.046(3) 0.008(2) 0.004(2) 0.039(2)
C42 0.028(3) 0.024(3) 0.103(6) 0.003(3) -0.002(3) 0.011(2)
C43 0.039(4) 0.047(4) 0.132(6) -0.021(4) 0.006(4) 0.023(3)
C44 0.045(5) 0.059(5) 0.120(5) 0.017(4) -0.019(4) 0.024(4)
C42B 0.031(7) 0.034(7) 0.111(9) 0.000(8) -0.001(8) 0.015(7)
C43B 0.037(12) 0.043(11) 0.118(13) -0.007(12) -0.002(11) 0.002(11)
C44B 0.038(12) 0.034(11) 0.112(12) 0.003(11) -0.006(11) 0.016(10)

loop_
_atom_type_symbol
_atom_type_description
_atom_type_scat_dispersion_real
_atom_type_scat_dispersion_imag
_atom_type_scat_source
C C 0.0033 0.0016 'International Tables Vol C Tables 4.2.6.8 and 6.1.1.4'
H H 0.0000 0.0000 'International Tables Vol C Tables 4.2.6.8 and 6.1.1.4'
N N 0.0061 0.0033 'International Tables Vol C Tables 4.2.6.8 and 6.1.1.4'
Ni Ni 0.3393 1.1124 'International Tables Vol C Tables 4.2.6.8 and 6.1.1.4'
O O 0.0106 0.0060 'International Tables Vol C Tables 4.2.6.8 and 6.1.1.4'

loop_
_exptl_crystal_face_index_h
_exptl_crystal_face_index_k
_exptl_crystal_face_index_l
_exptl_crystal_face_perp_dist
1.00 2.00 1.00 0.1130
-2.00 1.00 0.00 0.0660
2.00 -1.00 0.00 0.0300
0.00 -2.00 -1.00 0.1220
0.00 0.00 -1.00 0.0260
0.00 0.00 1.00 0.0190
-2.00 0.00 1.00 0.0690

loop_
_geom_angle_atom_site_label_1
_geom_angle_atom_site_label_2
_geom_angle_atom_site_label_3
_geom_angle
C13 Ni1 C1 81.52(16)
C13 Ni1 C20 81.16(16)
C1 Ni1 C20 162.68(15)
C13 Ni1 H1 170.0(13)
C1 Ni1 H1 96.6(12)
C20 Ni1 H1 100.5(12)
C20 N1 C19 111.2(3)
C20 N1 C33 124.7(3)
C19 N1 C33 123.5(3)
C14 N2 C20 111.5(3)
C14 N2 C12 134.1(3)
C20 N2 C12 114.4(3)
C7 N3 C1 111.6(3)
C7 N3 C8 133.5(3)
C1 N3 C8 114.8(3)
C1 N4 C2 111.7(3)
C1 N4 C21 127.6(3)
C2 N4 C21 120.6(3)
N4 C1 N3 103.9(3)
N4 C1 Ni1 141.3(3)
N3 C1 Ni1 114.7(2)
C3 C2 C7 122.3(3)
C3 C2 N4 131.1(3)
C7 C2 N4 106.5(3)
C2 C3 C4 117.5(3)
C2 C3 H3 121.3
C4 C3 H3 121.3
C3 C4 C5 120.5(4)
C3 C4 H4 119.7
C5 C4 H4 119.7
C6 C5 C4 122.0(3)
C6 C5 H5 119.0
C4 C5 H5 119.0
C5 C6 C7 117.5(3)
C5 C6 H6 121.3
C7 C6 H6 121.3
N3 C7 C6 133.7(3)
N3 C7 C2 106.2(3)
C6 C7 C2 120.1(3)
C13 C8 C9B 118.7(9)
C13 C8 C9 119.8(4)
C13 C8 N3 109.5(3)
C9B C8 N3 124.8(9)
C9 C8 N3 130.2(4)
C10 C9 C8 118.5(4)
C10 C9 H9 120.8
C8 C9 H9 120.8
C11 C10 C9 122.6(4)
C11 C10 H10 118.7
C9 C10 H10 118.7
C10 C11 C12 117.4(4)
C10 C11 H11 121.3
C12 C11 H11 121.3
C8 C9B C10B 117.1(13)
C8 C9B H9B 121.5
C10B C9B H9B 121.5
C9B C10B C11B 120.9(14)
C9B C10B H10B 119.5
C11B C10B H10B 119.5
C10B C11B C12 120.8(13)
C10B C11B H11B 119.6
C12 C11B H11B 119.6
C13 C12 C11 120.5(4)
C13 C12 C11B 114.5(9)
C13 C12 N2 109.5(3)
C11 C12 N2 129.6(4)
C11B C12 N2 128.3(9)
C8 C13 C12 120.9(3)
C8 C13 Ni1 119.4(3)
C12 C13 Ni1 119.5(3)
N2 C14 C15 133.8(3)
N2 C14 C19 106.0(3)
C15 C14 C19 120.2(3)
C16 C15 C14 117.3(4)
C16 C15 H15 121.3
C14 C15 H15 121.3
C15 C16 C17 122.2(4)
C15 C16 H16 118.9
C17 C16 H16 118.9
C18 C17 C16 120.6(4)
C18 C17 H17 119.7
C16 C17 H17 119.7
C19 C18 C17 117.1(4)
C19 C18 H18 121.4
C17 C18 H18 121.4
C18 C19 C14 122.5(3)
C18 C19 N1 131.2(3)
C14 C19 N1 106.3(3)
N1 C20 N2 104.9(3)
N1 C20 Ni1 140.0(3)
N2 C20 Ni1 115.1(2)
C26 C21 C22 123.0(3)
C26 C21 N4 119.3(3)
C22 C21 N4 117.4(3)
C21 C22 C23 116.2(4)
C21 C22 C27B 119.3(12)
C23 C22 C27B 124.5(12)
C21 C22 C27 122.9(4)
C23 C22 C27 120.8(4)
C24 C23 C22 122.0(4)
C24 C23 H23 119.0
C22 C23 H23 119.0
C25 C24 C23 119.5(4)
C25 C24 H24 120.3
C23 C24 H24 120.3
C24 C25 C26 121.7(4)
C24 C25 H25 119.2
C26 C25 H25 119.2
C21 C26 C25 117.5(4)
C21 C26 C30 120.6(7)
C25 C26 C30 121.7(7)
C21 C26 C30B 124.4(12)
C25 C26 C30B 117.6(12)
C22 C27 C28 114.1(5)
C22 C27 C29 110.9(5)
C28 C27 C29 110.2(5)
C22 C27 H27 107.1
C28 C27 H27 107.1
C29 C27 H27 107.1
C27 C28 H28A 109.5
C27 C28 H28B 109.5
H28A C28 H28B 109.5
C27 C28 H28C 109.5
H28A C28 H28C 109.5
H28B C28 H28C 109.5
C27 C29 H29A 109.5
C27 C29 H29B 109.5
H29A C29 H29B 109.5
C27 C29 H29C 109.5
H29A C29 H29C 109.5
H29B C29 H29C 109.5
C22 C27B C28B 104(2)
C22 C27B C29B 104(2)
C28B C27B C29B 112.0(14)
C22 C27B H27B 112.2
C28B C27B H27B 112.2
C29B C27B H27B 112.2
C27B C28B H28D 109.5
C27B C28B H28E 109.5
H28D C28B H28E 109.5
C27B C28B H28F 109.5
H28D C28B H28F 109.5
H28E C28B H28F 109.5
C27B C29B H29D 109.5
C27B C29B H29E 109.5
H29D C29B H29E 109.5
C27B C29B H29F 109.5
H29D C29B H29F 109.5
H29E C29B H29F 109.5
C26 C30 C32 112.3(10)
C26 C30 C31 113.8(11)
C32 C30 C31 110.4(7)
C26 C30 H30 106.6
C32 C30 H30 106.6
C31 C30 H30 106.6
C30 C31 H31A 109.5
C30 C31 H31B 109.5
H31A C31 H31B 109.5
C30 C31 H31C 109.5
H31A C31 H31C 109.5
H31B C31 H31C 109.5
C30 C32 H32A 109.5
C30 C32 H32B 109.5
H32A C32 H32B 109.5
C30 C32 H32C 109.5
H32A C32 H32C 109.5
H32B C32 H32C 109.5
C26 C30B C32B 114.3(19)
C26 C30B C31B 105.2(19)
C32B C30B C31B 110.7(11)
C26 C30B H30B 108.8
C32B C30B H30B 108.8
C31B C30B H30B 108.8
C30B C31B H31D 109.5
C30B C31B H31E 109.5
H31D C31B H31E 109.5
C30B C31B H31F 109.5
H31D C31B H31F 109.5
H31E C31B H31F 109.5
C30B C32B H32D 109.5
C30B C32B H32E 109.5
H32D C32B H32E 109.5
C30B C32B H32F 109.5
H32D C32B H32F 109.5
H32E C32B H32F 109.5
C38 C33 C34 123.4(3)
C38 C33 N1 117.3(3)
C34 C33 N1 119.3(3)
C35 C34 C33 116.2(3)
C35 C34 C39 121.7(3)
C33 C34 C39 122.0(3)
C36 C35 C34 122.3(4)
C36 C35 H35 118.8
C34 C35 H35 118.8
C35 C36 C37 119.9(4)
C35 C36 H36 120.0
C37 C36 H36 120.0
C36 C37 C38 120.9(4)
C36 C37 H37 119.5
C38 C37 H37 119.5
C33 C38 C37 117.2(3)
C33 C38 C42 122.9(4)
C37 C38 C42 119.8(4)
C33 C38 C42B 126(2)
C37 C38 C42B 114(2)
C34 C39 C41 113.3(3)
C34 C39 C40 110.7(3)
C41 C39 C40 107.8(3)
C34 C39 H39 108.3
C41 C39 H39 108.3
C40 C39 H39 108.3
C39 C40 H40A 109.5
C39 C40 H40B 109.5
H40A C40 H40B 109.5
C39 C40 H40C 109.5
H40A C40 H40C 109.5
H40B C40 H40C 109.5
C39 C41 H41A 109.5
C39 C41 H41B 109.5
H41A C41 H41B 109.5
C39 C41 H41C 109.5
H41A C41 H41C 109.5
H41B C41 H41C 109.5
C38 C42 C43 111.3(6)
C38 C42 C44 108.9(5)
C43 C42 C44 111.7(5)
C38 C42 H42 108.3
C43 C42 H42 108.3
C44 C42 H42 108.3
C42 C43 H43A 109.5
C42 C43 H43B 109.5
H43A C43 H43B 109.5
C42 C43 H43C 109.5
H43A C43 H43C 109.5
H43B C43 H43C 109.5
C42 C44 H44A 109.5
C42 C44 H44B 109.5
H44A C44 H44B 109.5
C42 C44 H44C 109.5
H44A C44 H44C 109.5
H44B C44 H44C 109.5
C38 C42B C43B 112(4)
C38 C42B C44B 116(3)
C43B C42B C44B 111.1(15)
C38 C42B H42B 105.5
C43B C42B H42B 105.5
C44B C42B H42B 105.5
C42B C43B H43D 109.5
C42B C43B H43E 109.5
H43D C43B H43E 109.5
C42B C43B H43F 109.5
H43D C43B H43F 109.5
H43E C43B H43F 109.5
C42B C44B H44D 109.5
C42B C44B H44E 109.5
H44D C44B H44E 109.5
C42B C44B H44F 109.5
H44D C44B H44F 109.5
H44E C44B H44F 109.5

loop_
_geom_bond_atom_site_label_1
_geom_bond_atom_site_label_2
_geom_bond_distance
Ni1 C13 1.873(4)
Ni1 C1 1.891(4)
Ni1 C20 1.897(4)
Ni1 H1 1.56(3)
N1 C20 1.351(4)
N1 C19 1.412(4)
N1 C33 1.441(4)
N2 C14 1.382(5)
N2 C20 1.395(4)
N2 C12 1.416(4)
N3 C7 1.385(5)
N3 C1 1.395(4)
N3 C8 1.415(4)
N4 C1 1.365(5)
N4 C2 1.398(4)
N4 C21 1.446(4)
C2 C3 1.372(5)
C2 C7 1.391(5)
C3 C4 1.372(5)
C3 H3 0.9500
C4 C5 1.400(5)
C4 H4 0.9500
C5 C6 1.367(5)
C5 H5 0.9500
C6 C7 1.387(5)
C6 H6 0.9500
C8 C13 1.371(5)
C8 C9B 1.382(10)
C8 C9 1.388(5)
C9 C10 1.382(6)
C9 H9 0.9500
C10 C11 1.382(7)
C10 H10 0.9500
C11 C12 1.393(5)
C11 H11 0.9500
C9B C10B 1.385(11)
C9B H9B 0.9500
C10B C11B 1.385(11)
C10B H10B 0.9500
C11B C12 1.394(10)
C11B H11B 0.9500
C12 C13 1.377(5)
C14 C15 1.397(5)
C14 C19 1.399(5)
C15 C16 1.373(6)
C15 H15 0.9500
C16 C17 1.400(5)
C16 H16 0.9500
C17 C18 1.389(5)
C17 H17 0.9500
C18 C19 1.377(5)
C18 H18 0.9500
C21 C26 1.382(5)
C21 C22 1.393(5)
C22 C23 1.395(5)
C22 C27B 1.511(10)
C22 C27 1.512(5)
C23 C24 1.379(6)
C23 H23 0.9500
C24 C25 1.355(6)
C24 H24 0.9500
C25 C26 1.391(5)
C25 H25 0.9500
C26 C30 1.515(7)
C26 C30B 1.516(9)
C27 C28 1.533(7)
C27 C29 1.539(7)
C27 H27 1.0000
C28 H28A 0.9800
C28 H28B 0.9800
C28 H28C 0.9800
C29 H29A 0.9800
C29 H29B 0.9800
C29 H29C 0.9800
C27B C28B 1.533(11)
C27B C29B 1.538(11)
C27B H27B 1.0000
C28B H28D 0.9800
C28B H28E 0.9800
C28B H28F 0.9800
C29B H29D 0.9800
C29B H29E 0.9800
C29B H29F 0.9800
C30 C32 1.524(9)
C30 C31 1.533(8)
C30 H30 1.0000
C31 H31A 0.9800
C31 H31B 0.9800
C31 H31C 0.9800
C32 H32A 0.9800
C32 H32B 0.9800
C32 H32C 0.9800
C30B C32B 1.524(10)
C30B C31B 1.537(11)
C30B H30B 1.0000
C31B H31D 0.9800
C31B H31E 0.9800
C31B H31F 0.9800
C32B H32D 0.9800
C32B H32E 0.9800
C32B H32F 0.9800
C33 C38 1.382(5)
C33 C34 1.400(5)
C34 C35 1.381(5)
C34 C39 1.517(5)
C35 C36 1.367(5)
C35 H35 0.9500
C36 C37 1.374(5)
C36 H36 0.9500
C37 C38 1.394(5)
C37 H37 0.9500
C38 C42 1.517(6)
C38 C42B 1.518(11)
C39 C41 1.526(5)
C39 C40 1.530(5)
C39 H39 1.0000
C40 H40A 0.9800
C40 H40B 0.9800
C40 H40C 0.9800
C41 H41A 0.9800
C41 H41B 0.9800
C41 H41C 0.9800
C42 C43 1.524(8)
C42 C44 1.540(8)
C42 H42 1.0000
C43 H43A 0.9800
C43 H43B 0.9800
C43 H43C 0.9800
C44 H44A 0.9800
C44 H44B 0.9800
C44 H44C 0.9800
C42B C43B 1.523(12)
C42B C44B 1.543(13)
C42B H42B 1.0000
C43B H43D 0.9800
C43B H43E 0.9800
C43B H43F 0.9800
C44B H44D 0.9800
C44B H44E 0.9800
C44B H44F 0.9800

loop_
_platon_squeeze_void_nr
_platon_squeeze_void_average_x
_platon_squeeze_void_average_y
_platon_squeeze_void_average_z
_platon_squeeze_void_volume
_platon_squeeze_void_count_electrons
_platon_squeeze_void_content
1 0.000 0.000 0.000 145 23 ' '
2 0.000 0.000 0.225 10 0 ' '
3 0.000 0.000 0.500 273 40 ' '
4 0.000 0.000 0.775 10 0 ' '
5 0.333 0.667 0.667 145 23 ' '
6 0.333 0.667 0.167 273 40 ' '
7 0.333 0.667 0.441 10 0 ' '
8 0.333 0.667 0.892 10 0 ' '
9 0.667 0.333 0.333 145 23 ' '
10 0.667 0.333 0.833 273 40 ' '
11 0.667 0.333 0.108 10 0 ' '
12 0.667 0.333 0.559 10 0 ' '
